data_4502941
loop_
_publ_author_name
'Bacchi, Alessia'
'Carcelli, Mauro'
'Pelagatti, Paolo'
'Rispoli, Gabriele'
'Rogolino, Dominga'

_publ_section_title
;
 Supramolecular Architectures of Pt(II) Complexes Controlled by Hydrogen
 Bonds and by Guest Molecules
;
_journal_issue 1
_journal_name_full 'Crystal Growth &amp; Design'
_journal_page_first 387
_journal_paper_doi 10.1021/cg201185c
_journal_volume 12
_journal_year 2012
_chemical_formula_sum 'C40 H42 Cl2 N2 O4 Pt S2'
_chemical_formula_weight 944.87
_chemical_name_systematic
; 
 ? 
;
_space_group_IT_number 14
_symmetry_cell_setting monoclinic
_symmetry_space_group_name_Hall '-P 2yn'
_symmetry_space_group_name_H-M 'P 1 21/n 1'
_atom_sites_solution_hydrogens mixed
_atom_sites_solution_primary direct
_atom_sites_solution_secondary difmap
_audit_creation_method SHELXL-97
_cell_angle_alpha 90.00
_cell_angle_beta 106.31(1)
_cell_angle_gamma 90.00
_cell_formula_units_Z 2
_cell_length_a 7.672(2)
_cell_length_b 18.482(4)
_cell_length_c 14.479(3)
_cell_measurement_reflns_used 800
_cell_measurement_temperature 293(2)
_cell_measurement_theta_max 18
_cell_measurement_theta_min 4
_cell_volume 1970.4(8)
_computing_structure_refinement 'SHELXL-97 (Sheldrick, 1997)'
_computing_structure_solution 'SIR97 (Altomare et al. 1997)'
_diffrn_ambient_temperature 293(2)
_diffrn_detector_area_resol_mean 8.2
_diffrn_measured_fraction_theta_full 0.998
_diffrn_measured_fraction_theta_max 0.998
_diffrn_measurement_device_type diffractometer
_diffrn_measurement_method '\w scan'
_diffrn_radiation_monochromator graphite
_diffrn_radiation_source 'fine-focus sealed tube'
_diffrn_radiation_type MoK\a
_diffrn_radiation_wavelength 0.71073
_diffrn_reflns_av_R_equivalents 0.0379
_diffrn_reflns_av_sigmaI/netI 0.0268
_diffrn_reflns_limit_h_max 9
_diffrn_reflns_limit_h_min -9
_diffrn_reflns_limit_k_max 23
_diffrn_reflns_limit_k_min -23
_diffrn_reflns_limit_l_max 18
_diffrn_reflns_limit_l_min -18
_diffrn_reflns_number 21093
_diffrn_reflns_theta_full 26.75
_diffrn_reflns_theta_max 26.75
_diffrn_reflns_theta_min 1.83
_exptl_absorpt_coefficient_mu 3.844
_exptl_absorpt_correction_T_max 1.0
_exptl_absorpt_correction_T_min 0.691054
_exptl_absorpt_correction_type multi-scan
_exptl_absorpt_process_details 'SADABS procedure'
_exptl_crystal_colour yellow
_exptl_crystal_density_diffrn 1.592
_exptl_crystal_density_method 'not measured'
_exptl_crystal_description prism
_exptl_crystal_F_000 944
_exptl_crystal_size_max 0.06
_exptl_crystal_size_mid 0.05
_exptl_crystal_size_min 0.03
_refine_diff_density_max 0.880
_refine_diff_density_min -0.830
_refine_diff_density_rms 0.079
_refine_ls_extinction_method none
_refine_ls_goodness_of_fit_ref 1.004
_refine_ls_hydrogen_treatment mixed
_refine_ls_matrix_type full
_refine_ls_number_parameters 238
_refine_ls_number_reflns 4191
_refine_ls_number_restraints 0
_refine_ls_restrained_S_all 1.004
_refine_ls_R_factor_all 0.0363
_refine_ls_R_factor_gt 0.0237
_refine_ls_shift/su_max 0.000
_refine_ls_shift/su_mean 0.000
_refine_ls_structure_factor_coef Fsqd
_refine_ls_weighting_details 'calc w=1/[\s^2^(Fo^2^)+(0.0389P)^2^+0.7137P] where P=(Fo^2^+2Fc^2^)/3'
_refine_ls_weighting_scheme calc
_refine_ls_wR_factor_gt 0.0646
_refine_ls_wR_factor_ref 0.0682
_reflns_number_gt 3057
_reflns_number_total 4191
_reflns_threshold_expression >2sigma(I)
_cod_data_source_file cg201185c_si_001.cif
_cod_data_source_block pt-2dmso-trans
_cod_original_cell_volume 1970.5(8)
_cod_original_sg_symbol_H-M P21/n
_cod_database_code 4502941

loop_
_symmetry_equiv_pos_as_xyz
'x, y, z'
'-x+1/2, y+1/2, -z+1/2'
'-x, -y, -z'
'x-1/2, -y-1/2, z-1/2'

loop_
_atom_site_label
_atom_site_type_symbol
_atom_site_fract_x
_atom_site_fract_y
_atom_site_fract_z
_atom_site_U_iso_or_equiv
_atom_site_adp_type
_atom_site_occupancy
_atom_site_symmetry_multiplicity
_atom_site_calc_flag
_atom_site_refinement_flags
Pt Pt 0.0000 -0.5000 0.0000 0.03193(7) Uani 1 2 d S
Cl Cl -0.27094(13) -0.53878(6) -0.10042(7) 0.0512(2) Uani 1 1 d .
S S -1.00045(17) -0.11548(7) -0.10063(10) 0.0691(3) Uani 1 1 d .
O1 O -0.6051(4) -0.23783(16) 0.0263(2) 0.0587(8) Uani 1 1 d .
O2 O -0.8578(5) -0.13267(19) -0.0092(2) 0.0805(10) Uani 1 1 d .
N N -0.1225(4) -0.40745(14) 0.02331(19) 0.0344(6) Uani 1 1 d .
C1 C -0.4269(6) -0.21251(19) 0.0396(3) 0.0431(9) Uani 1 1 d .
C2 C -0.3122(5) -0.28077(18) 0.0367(2) 0.0359(8) Uani 1 1 d .
C3 C -0.1459(5) -0.27931(19) 0.0168(2) 0.0417(8) Uani 1 1 d .
H3 H -0.0951 -0.2352 0.0073 0.050 Uiso 1 1 calc R
C4 C -0.0560(5) -0.3424(2) 0.0110(2) 0.0401(8) Uani 1 1 d .
H4 H 0.0559 -0.3398 -0.0019 0.048 Uiso 1 1 calc R
C5 C -0.2811(5) -0.40939(18) 0.0453(3) 0.0400(8) Uani 1 1 d .
H5 H -0.3284 -0.4541 0.0556 0.048 Uiso 1 1 calc R
C6 C -0.3762(5) -0.34785(18) 0.0533(2) 0.0392(8) Uani 1 1 d .
H6 H -0.4844 -0.3514 0.0699 0.047 Uiso 1 1 calc R
C7 C -0.4237(5) -0.16141(19) -0.0436(3) 0.0393(8) Uani 1 1 d .
C8 C -0.4030(5) -0.08781(19) -0.0327(3) 0.0468(9) Uani 1 1 d .
H8 H -0.3782 -0.0676 0.0285 0.056 Uiso 1 1 calc R
C9 C -0.4186(6) -0.0433(2) -0.1116(3) 0.0561(11) Uani 1 1 d .
H9 H -0.4043 0.0064 -0.1029 0.067 Uiso 1 1 calc R
C10 C -0.4547(6) -0.0717(3) -0.2022(3) 0.0611(12) Uani 1 1 d .
H10 H -0.4662 -0.0415 -0.2550 0.073 Uiso 1 1 calc R
C11 C -0.4735(6) -0.1450(3) -0.2143(3) 0.0610(12) Uani 1 1 d .
H11 H -0.4957 -0.1649 -0.2755 0.073 Uiso 1 1 calc R
C12 C -0.4598(6) -0.1896(2) -0.1358(3) 0.0537(10) Uani 1 1 d .
H12 H -0.4751 -0.2392 -0.1451 0.064 Uiso 1 1 calc R
C13 C -0.3567(7) -0.1762(2) 0.1385(3) 0.0567(11) Uani 1 1 d .
C14 C -0.1763(9) -0.1589(3) 0.1767(4) 0.0790(16) Uani 1 1 d .
H14 H -0.0927 -0.1699 0.1431 0.095 Uiso 1 1 calc R
C15 C -0.1185(10) -0.1241(3) 0.2679(4) 0.105(2) Uani 1 1 d .
H15 H 0.0042 -0.1136 0.2936 0.126 Uiso 1 1 calc R
C16 C -0.2328(16) -0.1062(3) 0.3174(4) 0.135(4) Uani 1 1 d .
H16 H -0.1920 -0.0833 0.3768 0.162 Uiso 1 1 calc R
C17 C -0.4157(15) -0.1224(4) 0.2783(5) 0.123(3) Uani 1 1 d .
H17 H -0.4984 -0.1094 0.3116 0.148 Uiso 1 1 calc R
C18 C -0.4778(9) -0.1580(3) 0.1900(4) 0.0825(17) Uani 1 1 d .
H18 H -0.6002 -0.1695 0.1659 0.099 Uiso 1 1 calc R
C19 C -0.9573(10) -0.1701(4) -0.1917(4) 0.107(2) Uani 1 1 d .
H19A H -0.8622 -0.1487 -0.2138 0.160 Uiso 1 1 calc R
H19B H -1.0656 -0.1739 -0.2444 0.160 Uiso 1 1 calc R
H19C H -0.9206 -0.2175 -0.1664 0.160 Uiso 1 1 calc R
C20 C -0.9435(11) -0.0320(4) -0.1388(5) 0.131(3) Uani 1 1 d .
H20A H -0.9545 0.0047 -0.0937 0.196 Uiso 1 1 calc R
H20B H -1.0239 -0.0210 -0.2010 0.196 Uiso 1 1 calc R
H20C H -0.8207 -0.0334 -0.1426 0.196 Uiso 1 1 calc R
H100 H -0.695(7) -0.196(3) -0.003(3) 0.092(17) Uiso 1 1 d .

loop_
_atom_site_aniso_label
_atom_site_aniso_U_11
_atom_site_aniso_U_22
_atom_site_aniso_U_33
_atom_site_aniso_U_23
_atom_site_aniso_U_13
_atom_site_aniso_U_12
Pt 0.03753(11) 0.02470(10) 0.03452(10) -0.00008(8) 0.01170(7) 0.00165(8)
Cl 0.0431(5) 0.0485(6) 0.0570(6) -0.0134(5) 0.0056(4) -0.0023(4)
S 0.0572(7) 0.0622(7) 0.0887(9) 0.0099(7) 0.0219(6) 0.0077(6)
O1 0.0552(18) 0.0464(17) 0.084(2) 0.0104(16) 0.0358(16) 0.0099(14)
O2 0.078(2) 0.088(3) 0.075(2) 0.0187(19) 0.0204(18) 0.0354(19)
N 0.0412(16) 0.0271(14) 0.0358(15) -0.0014(11) 0.0121(12) 0.0012(12)
C1 0.055(2) 0.0292(18) 0.046(2) 0.0018(16) 0.0158(19) 0.0081(17)
C2 0.045(2) 0.0289(17) 0.0341(17) 0.0015(14) 0.0110(15) 0.0071(15)
C3 0.051(2) 0.0281(17) 0.047(2) 0.0015(15) 0.0163(17) -0.0015(16)
C4 0.0429(19) 0.0346(19) 0.046(2) 0.0003(15) 0.0169(16) -0.0010(16)
C5 0.048(2) 0.0292(17) 0.047(2) 0.0019(15) 0.0192(17) -0.0009(15)
C6 0.0393(19) 0.0340(18) 0.048(2) 0.0014(16) 0.0182(16) 0.0001(15)
C7 0.0409(19) 0.0340(18) 0.0429(19) 0.0019(15) 0.0119(16) 0.0077(15)
C8 0.061(2) 0.036(2) 0.049(2) -0.0004(17) 0.0222(19) 0.0059(17)
C9 0.068(3) 0.040(2) 0.068(3) 0.013(2) 0.031(2) 0.014(2)
C10 0.070(3) 0.061(3) 0.056(3) 0.021(2) 0.023(2) 0.018(2)
C11 0.066(3) 0.070(3) 0.040(2) 0.001(2) 0.003(2) 0.004(2)
C12 0.067(3) 0.043(2) 0.045(2) -0.0033(18) 0.006(2) 0.002(2)
C13 0.095(3) 0.031(2) 0.043(2) 0.0041(17) 0.019(2) 0.013(2)
C14 0.113(5) 0.050(3) 0.061(3) -0.008(2) 0.003(3) 0.013(3)
C15 0.166(6) 0.051(3) 0.065(3) -0.009(3) -0.022(4) 0.014(4)
C16 0.286(12) 0.055(4) 0.042(3) -0.007(3) 0.012(5) 0.044(6)
C17 0.257(11) 0.074(4) 0.055(4) 0.005(3) 0.071(5) 0.039(6)
C18 0.142(5) 0.061(3) 0.060(3) 0.006(3) 0.054(3) 0.020(3)
C19 0.134(6) 0.117(5) 0.075(4) -0.006(4) 0.036(4) 0.017(5)
C20 0.143(6) 0.101(5) 0.116(5) 0.043(5) -0.017(5) -0.057(5)

loop_
_atom_type_symbol
_atom_type_description
_atom_type_scat_dispersion_real
_atom_type_scat_dispersion_imag
_atom_type_scat_source
C C 0.0033 0.0016 'International Tables Vol C Tables 4.2.6.8 and 6.1.1.4'
H H 0.0000 0.0000 'International Tables Vol C Tables 4.2.6.8 and 6.1.1.4'
Cl Cl 0.1484 0.1585 'International Tables Vol C Tables 4.2.6.8 and 6.1.1.4'
N N 0.0061 0.0033 'International Tables Vol C Tables 4.2.6.8 and 6.1.1.4'
O O 0.0106 0.0060 'International Tables Vol C Tables 4.2.6.8 and 6.1.1.4'
Pt Pt -1.7033 8.3905 'International Tables Vol C Tables 4.2.6.8 and 6.1.1.4'
S S 0.1246 0.1234 'International Tables Vol C Tables 4.2.6.8 and 6.1.1.4'

loop_
_geom_angle_atom_site_label_1
_geom_angle_atom_site_label_2
_geom_angle_atom_site_label_3
_geom_angle
_geom_angle_site_symmetry_1
_geom_angle_site_symmetry_3
N Pt N 180.0 3_545 .
N Pt Cl 89.39(8) 3_545 3_545
N Pt Cl 90.61(8) . 3_545
N Pt Cl 90.61(8) 3_545 .
N Pt Cl 89.39(8) . .
Cl Pt Cl 180.0 3_545 .
O2 S C20 106.5(3) . .
O2 S C19 107.2(3) . .
C20 S C19 98.9(4) . .
C4 N C5 117.4(3) . .
C4 N Pt 121.7(2) . .
C5 N Pt 120.7(2) . .
O1 C1 C13 110.3(3) . .
O1 C1 C7 109.0(3) . .
C13 C1 C7 112.6(3) . .
O1 C1 C2 105.3(3) . .
C13 C1 C2 109.2(3) . .
C7 C1 C2 110.2(3) . .
C6 C2 C3 116.6(3) . .
C6 C2 C1 119.7(3) . .
C3 C2 C1 123.7(3) . .
C4 C3 C2 120.3(3) . .
N C4 C3 122.7(4) . .
N C5 C6 122.4(3) . .
C5 C6 C2 120.5(3) . .
C8 C7 C12 117.9(4) . .
C8 C7 C1 123.1(3) . .
C12 C7 C1 118.8(3) . .
C7 C8 C9 120.8(4) . .
C10 C9 C8 120.8(4) . .
C9 C10 C11 119.2(4) . .
C10 C11 C12 120.3(4) . .
C11 C12 C7 121.0(4) . .
C14 C13 C18 118.5(5) . .
C14 C13 C1 121.7(4) . .
C18 C13 C1 119.7(5) . .
C13 C14 C15 119.6(6) . .
C16 C15 C14 122.3(7) . .
C15 C16 C17 118.2(6) . .
C16 C17 C18 121.3(7) . .
C13 C18 C17 119.9(7) . .

loop_
_geom_bond_atom_site_label_1
_geom_bond_atom_site_label_2
_geom_bond_distance
_geom_bond_site_symmetry_2
Pt N 2.025(3) 3_545
Pt N 2.025(3) .
Pt Cl 2.2916(10) 3_545
Pt Cl 2.2916(10) .
S O2 1.496(3) .
S C20 1.736(6) .
S C19 1.764(6) .
O1 C1 1.406(5) .
N C4 1.338(4) .
N C5 1.343(4) .
C1 C13 1.536(6) .
C1 C7 1.536(5) .
C1 C2 1.546(5) .
C2 C6 1.379(5) .
C2 C3 1.385(5) .
C3 C4 1.368(5) .
C5 C6 1.373(5) .
C7 C8 1.374(5) .
C7 C12 1.387(5) .
C8 C9 1.386(5) .
C9 C10 1.367(6) .
C10 C11 1.368(6) .
C11 C12 1.383(6) .
C13 C14 1.376(7) .
C13 C18 1.386(7) .
C14 C15 1.424(7) .
C15 C16 1.321(10) .
C16 C17 1.391(11) .
C17 C18 1.397(9) .
